data_4125509
loop_
_publ_author_name
'Schickedanz, Kai'
'Radtke, Julian'
'Bolte, Michael'
'Lerner, Hans-Wolfram'
'Wagner, Matthias'

_publ_section_title
;
 Facile Route to Quadruply Annulated Borepins.
;
_journal_issue 7
_journal_name_full 'Journal of the American Chemical Society'
_journal_page_first 2842
_journal_page_last 2851
_journal_paper_doi 10.1021/jacs.7b00268
_journal_volume 139
_journal_year 2017
_chemical_formula_moiety 'C36 H34 B'
_chemical_formula_sum 'C36 H34 B'
_chemical_formula_weight 477.44
_space_group_crystal_system triclinic
_space_group_IT_number 2
_space_group_name_Hall '-P 1'
_space_group_name_H-M_alt 'P -1'
_symmetry_space_group_name_Hall '-P 1'
_symmetry_space_group_name_H-M 'P -1'
_atom_sites_solution_hydrogens geom
_audit_creation_method SHELXL-2016/6
_cell_angle_alpha 93.380(11)
_cell_angle_beta 97.697(10)
_cell_angle_gamma 93.021(10)
_cell_formula_units_Z 2
_cell_length_a 8.8813(10)
_cell_length_b 11.3600(14)
_cell_length_c 13.4459(19)
_cell_measurement_reflns_used 6844
_cell_measurement_temperature 173(2)
_cell_measurement_theta_max 25.88
_cell_measurement_theta_min 3.33
_cell_volume 1339.5(3)
_computing_cell_refinement 'X-Area (Stoe & Cie, 2001)'
_computing_data_collection 'X-Area (Stoe & Cie, 2001)'
_computing_data_reduction 'X-Area (Stoe & Cie, 2001)'
_computing_molecular_graphics 'XP in SHELXTL-Plus (Sheldrick, 2008)'
_computing_publication_material SHELXL
_computing_structure_refinement 'SHELXL (Sheldrick, 2008)'
_computing_structure_solution 'SHELXS (Sheldrick, 2008)'
_diffrn_ambient_temperature 173(2)
_diffrn_measured_fraction_theta_full 0.990
_diffrn_measured_fraction_theta_max 0.974
_diffrn_measurement_device_type 'STOE IPDS II two-circle-diffractometer'
_diffrn_measurement_method \w
_diffrn_radiation_type MoK\a
_diffrn_radiation_wavelength 0.71073
_diffrn_reflns_av_R_equivalents 0.0522
_diffrn_reflns_av_unetI/netI 0.0911
_diffrn_reflns_Laue_measured_fraction_full 0.990
_diffrn_reflns_Laue_measured_fraction_max 0.974
_diffrn_reflns_limit_h_max 10
_diffrn_reflns_limit_h_min -10
_diffrn_reflns_limit_k_max 13
_diffrn_reflns_limit_k_min -13
_diffrn_reflns_limit_l_max 16
_diffrn_reflns_limit_l_min -16
_diffrn_reflns_number 10627
_diffrn_reflns_point_group_measured_fraction_full 0.990
_diffrn_reflns_point_group_measured_fraction_max 0.974
_diffrn_reflns_theta_full 25.000
_diffrn_reflns_theta_max 25.726
_diffrn_reflns_theta_min 3.326
_diffrn_source 'Genix 3D I\mS microfocus X-ray source'
_exptl_absorpt_coefficient_mu 0.066
_exptl_absorpt_correction_T_max 1.000
_exptl_absorpt_correction_T_min 0.724
_exptl_absorpt_correction_type multi-scan
_exptl_absorpt_process_details 'X-Area (Stoe & Cie, 2001)'
_exptl_crystal_colour yellow
_exptl_crystal_density_diffrn 1.184
_exptl_crystal_description plate
_exptl_crystal_F_000 510
_exptl_crystal_size_max 0.240
_exptl_crystal_size_mid 0.190
_exptl_crystal_size_min 0.080
_refine_diff_density_max 0.455
_refine_diff_density_min -0.220
_refine_diff_density_rms 0.047
_refine_ls_extinction_method none
_refine_ls_goodness_of_fit_ref 0.981
_refine_ls_hydrogen_treatment constr
_refine_ls_matrix_type full
_refine_ls_number_parameters 337
_refine_ls_number_reflns 4956
_refine_ls_number_restraints 0
_refine_ls_restrained_S_all 0.981
_refine_ls_R_factor_all 0.1338
_refine_ls_R_factor_gt 0.0733
_refine_ls_shift/su_max 0.000
_refine_ls_shift/su_mean 0.000
_refine_ls_structure_factor_coef Fsqd
_refine_ls_weighting_details 'w=1/[\s^2^(Fo^2^)+(0.0955P)^2^] where P=(Fo^2^+2Fc^2^)/3'
_refine_ls_weighting_scheme calc
_refine_ls_wR_factor_gt 0.1658
_refine_ls_wR_factor_ref 0.1931
_reflns_Friedel_coverage 0.000
_reflns_number_gt 2767
_reflns_number_total 4956
_reflns_threshold_expression 'I > 2\s(I)'
_cod_data_source_file ja7b00268_si_002.cif
_cod_data_source_block wa2393
_cod_depositor_comments 'Adding full bibliography for 4125504--4125509.cif.'
_cod_database_code 4125509
_shelx_shelxl_version_number 2016/6
_shelx_space_group_comment
; 
The symmetry employed for this shelxl refinement is uniquely defined 
by the following loop, which should always be used as a source of 
symmetry information in preference to the above space-group names. 
They are only intended as comments. 
;
_shelx_estimated_absorpt_t_min 0.984
_shelx_estimated_absorpt_t_max 0.995

loop_
_space_group_symop_operation_xyz
'x, y, z'
'-x, -y, -z'

loop_
_atom_site_label
_atom_site_type_symbol
_atom_site_fract_x
_atom_site_fract_y
_atom_site_fract_z
_atom_site_U_iso_or_equiv
_atom_site_adp_type
_atom_site_occupancy
_atom_site_site_symmetry_order
_atom_site_calc_flag
_atom_site_refinement_flags_posn
_atom_site_refinement_flags_adp
B1 B 0.2070(4) 0.7428(3) 0.7767(2) 0.0293(8) Uani 1 1 d . .
C1 C 0.3726(4) 0.7941(3) 0.8119(2) 0.0318(7) Uani 1 1 d . .
C2 C 0.4747(4) 0.8283(3) 0.7467(2) 0.0375(8) Uani 1 1 d . .
H2 H 0.440585 0.819519 0.676465 0.045 Uiso 1 1 calc R U
C3 C 0.6248(4) 0.8750(3) 0.7782(2) 0.0377(8) Uani 1 1 d . .
H3 H 0.690215 0.895284 0.730649 0.045 Uiso 1 1 calc R U
C4 C 0.6742(4) 0.8906(2) 0.8801(2) 0.0340(7) Uani 1 1 d . .
C4A C 0.5731(3) 0.8575(2) 0.9482(2) 0.0256(6) Uani 1 1 d . .
C4B C 0.8233(4) 0.9385(3) 0.9396(3) 0.0369(8) Uani 1 1 d . .
H4A H 0.848546 1.020183 0.922618 0.044 Uiso 1 1 calc R U
H4B H 0.906965 0.888475 0.925530 0.044 Uiso 1 1 calc R U
C5 C 0.6396(3) 0.8811(2) 1.0493(2) 0.0306(7) Uani 1 1 d . .
C5B C 0.7979(3) 0.9358(2) 1.0526(2) 0.0319(7) Uani 1 1 d . .
H5A H 0.873288 0.887759 1.089966 0.038 Uiso 1 1 calc R U
H5B H 0.806588 1.016743 1.085386 0.038 Uiso 1 1 calc R U
C6 C 0.5524(4) 0.8535(3) 1.1224(2) 0.0372(8) Uani 1 1 d . .
H6 H 0.591677 0.868025 1.191541 0.045 Uiso 1 1 calc R U
C7 C 0.4017(4) 0.8025(3) 1.0929(2) 0.0328(7) Uani 1 1 d . .
H7 H 0.343316 0.782936 1.144549 0.039 Uiso 1 1 calc R U
C8 C 0.3341(3) 0.7796(2) 0.9935(2) 0.0276(7) Uani 1 1 d . .
C8A C 0.4245(3) 0.8089(2) 0.9166(2) 0.0296(7) Uani 1 1 d . .
C11 C 0.1124(3) 0.7074(2) 0.8609(2) 0.0292(7) Uani 1 1 d . .
C12 C 0.1767(3) 0.7275(2) 0.9650(2) 0.0277(7) Uani 1 1 d . .
C13 C 0.0918(3) 0.6972(2) 1.0440(2) 0.0298(7) Uani 1 1 d . .
H13 H 0.137416 0.710560 1.112099 0.036 Uiso 1 1 calc R U
C14 C -0.0535(3) 0.6494(2) 1.0229(2) 0.0303(7) Uani 1 1 d . .
C14A C -0.1189(3) 0.6269(2) 0.9204(2) 0.0253(6) Uani 1 1 d . .
C14B C -0.1660(4) 0.6094(3) 1.0904(2) 0.0351(7) Uani 1 1 d . .
H14A H -0.189099 0.676102 1.135547 0.042 Uiso 1 1 calc R U
H14B H -0.125467 0.545995 1.131830 0.042 Uiso 1 1 calc R U
C15 C -0.2687(4) 0.5741(2) 0.9130(2) 0.0320(7) Uani 1 1 d . .
C15B C -0.3119(3) 0.5624(3) 1.0169(2) 0.0325(7) Uani 1 1 d . .
H15A H -0.339307 0.478930 1.027526 0.039 Uiso 1 1 calc R U
H15B H -0.399169 0.610305 1.027073 0.039 Uiso 1 1 calc R U
C16 C -0.3455(4) 0.5432(3) 0.8199(3) 0.0399(8) Uani 1 1 d . .
H16 H -0.445523 0.506654 0.811648 0.048 Uiso 1 1 calc R U
C17 C -0.2712(4) 0.5675(3) 0.7351(2) 0.0403(8) Uani 1 1 d . .
H17 H -0.324784 0.546340 0.669987 0.048 Uiso 1 1 calc R U
C18 C -0.1272(4) 0.6194(3) 0.7419(2) 0.0357(8) Uani 1 1 d . .
H18 H -0.083718 0.633305 0.682519 0.043 Uiso 1 1 calc R U
C18A C -0.0415(3) 0.6530(2) 0.8393(2) 0.0317(7) Uani 1 1 d . .
C21 C 0.1501(4) 0.7361(3) 0.6593(2) 0.0317(7) Uani 1 1 d . .
C22 C 0.1820(4) 0.6406(3) 0.5949(2) 0.0367(8) Uani 1 1 d . .
C23 C 0.1306(4) 0.6384(3) 0.4920(3) 0.0472(9) Uani 1 1 d . .
H23 H 0.151912 0.573093 0.449703 0.057 Uiso 1 1 calc R U
C24 C 0.0495(5) 0.7281(3) 0.4492(3) 0.0506(9) Uani 1 1 d . .
C25 C 0.0165(5) 0.8217(3) 0.5128(3) 0.0486(9) Uani 1 1 d . .
H25 H -0.041055 0.883112 0.485298 0.058 Uiso 1 1 calc R U
C26 C 0.0662(4) 0.8272(3) 0.6163(2) 0.0373(8) Uani 1 1 d . .
C27 C 0.2684(5) 0.5401(3) 0.6377(3) 0.0529(10) Uani 1 1 d . .
H27A H 0.245413 0.469212 0.591871 0.079 Uiso 1 1 calc R U
H27B H 0.237995 0.524208 0.703330 0.079 Uiso 1 1 calc R U
H27C H 0.377892 0.561477 0.645836 0.079 Uiso 1 1 calc R U
C28 C 0.0009(7) 0.7258(4) 0.3360(3) 0.0763(15) Uani 1 1 d . .
H28A H -0.103565 0.750589 0.322649 0.114 Uiso 1 1 calc R U
H28B H 0.005533 0.645491 0.306240 0.114 Uiso 1 1 calc R U
H28C H 0.069331 0.779917 0.306407 0.114 Uiso 1 1 calc R U
C29 C 0.0291(5) 0.9315(3) 0.6831(3) 0.0487(9) Uani 1 1 d . .
H29A H 0.120839 0.983971 0.702657 0.073 Uiso 1 1 calc R U
H29B H -0.007106 0.902716 0.743493 0.073 Uiso 1 1 calc R U
H29C H -0.050238 0.975126 0.646186 0.073 Uiso 1 1 calc R U
C31 C 0.5148(10) 0.7379(5) 0.3965(6) 0.128(3) Uani 1 1 d . .
H31C H 0.441963 0.682578 0.353732 0.193 Uiso 1 1 calc R U
H31D H 0.602604 0.755726 0.361694 0.193 Uiso 1 1 calc R U
H31E H 0.549022 0.702403 0.459684 0.193 Uiso 1 1 calc R U
C32 C 0.4378(9) 0.8528(5) 0.4193(6) 0.125(3) Uani 1 1 d . .
H32C H 0.401112 0.886349 0.354826 0.150 Uiso 1 1 calc R U
H32D H 0.347634 0.833129 0.452625 0.150 Uiso 1 1 calc R U
C33 C 0.5372(7) 0.9449(4) 0.4842(4) 0.0878(16) Uani 1 1 d . .
H33A H 0.622596 0.968769 0.447966 0.105 Uiso 1 1 calc R U
H33B H 0.581223 0.908449 0.545776 0.105 Uiso 1 1 calc R U

loop_
_atom_site_aniso_label
_atom_site_aniso_U_11
_atom_site_aniso_U_22
_atom_site_aniso_U_33
_atom_site_aniso_U_23
_atom_site_aniso_U_13
_atom_site_aniso_U_12
B1 0.029(2) 0.0317(16) 0.0267(17) -0.0033(13) 0.0028(14) 0.0039(14)
C1 0.0327(18) 0.0333(15) 0.0297(16) -0.0018(12) 0.0065(13) 0.0023(13)
C2 0.037(2) 0.0468(18) 0.0299(17) 0.0002(13) 0.0113(14) -0.0015(15)
C3 0.0332(19) 0.0462(18) 0.0354(18) 0.0015(13) 0.0133(14) -0.0019(14)
C4 0.0279(18) 0.0311(15) 0.0426(19) -0.0026(13) 0.0047(14) 0.0029(13)
C4A 0.0211(16) 0.0246(13) 0.0304(16) -0.0030(11) 0.0030(12) 0.0019(11)
C4B 0.0285(18) 0.0315(15) 0.051(2) -0.0007(13) 0.0092(14) -0.0002(13)
C5 0.0253(16) 0.0291(14) 0.0359(17) -0.0057(12) 0.0012(13) 0.0027(12)
C5B 0.0255(17) 0.0276(14) 0.0405(18) -0.0059(12) -0.0001(13) 0.0022(12)
C6 0.034(2) 0.0448(17) 0.0312(18) -0.0045(13) 0.0023(14) 0.0020(15)
C7 0.0271(17) 0.0399(16) 0.0323(17) 0.0008(12) 0.0086(13) -0.0009(13)
C8 0.0240(17) 0.0276(14) 0.0318(16) 0.0001(11) 0.0061(12) 0.0052(12)
C8A 0.0275(17) 0.0284(14) 0.0317(16) -0.0018(12) 0.0010(13) 0.0034(12)
C11 0.0286(17) 0.0285(14) 0.0291(16) -0.0036(11) 0.0007(12) 0.0038(12)
C12 0.0321(17) 0.0243(13) 0.0254(15) -0.0034(11) 0.0000(12) 0.0071(12)
C13 0.0242(18) 0.0321(15) 0.0309(16) -0.0004(12) -0.0026(13) -0.0007(13)
C14 0.0300(18) 0.0293(14) 0.0320(17) 0.0031(12) 0.0033(13) 0.0074(13)
C14A 0.0214(16) 0.0228(13) 0.0317(16) -0.0005(11) 0.0036(12) 0.0023(11)
C14B 0.0330(19) 0.0387(16) 0.0345(17) 0.0057(13) 0.0058(13) 0.0041(14)
C15 0.0300(18) 0.0284(14) 0.0374(17) -0.0004(12) 0.0036(13) 0.0053(13)
C15B 0.0237(16) 0.0322(14) 0.0423(18) 0.0054(12) 0.0070(13) 0.0001(12)
C16 0.0290(19) 0.0422(17) 0.046(2) -0.0042(14) 0.0004(15) -0.0026(14)
C17 0.033(2) 0.0503(18) 0.0332(18) -0.0110(14) -0.0018(14) -0.0031(15)
C18 0.033(2) 0.0402(16) 0.0303(17) -0.0092(13) -0.0030(13) 0.0002(14)
C18A 0.0282(18) 0.0283(14) 0.0386(18) 0.0016(12) 0.0046(13) 0.0032(13)
C21 0.0319(18) 0.0368(15) 0.0258(15) -0.0013(12) 0.0051(12) -0.0031(13)
C22 0.039(2) 0.0412(17) 0.0288(17) -0.0069(13) 0.0053(14) -0.0002(14)
C23 0.061(2) 0.0499(19) 0.0301(18) -0.0101(14) 0.0108(16) -0.0021(17)
C24 0.067(3) 0.054(2) 0.0274(18) -0.0015(15) 0.0004(17) -0.0067(18)
C25 0.059(3) 0.0504(19) 0.0356(19) 0.0048(15) 0.0016(17) 0.0026(17)
C26 0.043(2) 0.0420(16) 0.0272(17) 0.0019(13) 0.0050(14) 0.0000(14)
C27 0.058(3) 0.053(2) 0.045(2) -0.0131(16) 0.0038(18) 0.0147(18)
C28 0.115(4) 0.079(3) 0.029(2) -0.0043(19) -0.004(2) 0.000(3)
C29 0.064(3) 0.0466(19) 0.0374(19) 0.0055(15) 0.0071(17) 0.0143(17)
C31 0.183(8) 0.064(3) 0.148(6) 0.004(4) 0.058(6) 0.016(4)
C32 0.140(6) 0.097(4) 0.135(6) -0.037(4) 0.035(5) -0.018(4)
C33 0.123(5) 0.075(3) 0.068(3) 0.012(2) 0.021(3) -0.003(3)

loop_
_atom_type_symbol
_atom_type_description
_atom_type_scat_dispersion_real
_atom_type_scat_dispersion_imag
_atom_type_scat_source
C C 0.0033 0.0016 'International Tables Vol C Tables 4.2.6.8 and 6.1.1.4'
H H 0.0000 0.0000 'International Tables Vol C Tables 4.2.6.8 and 6.1.1.4'
B B 0.0013 0.0007 'International Tables Vol C Tables 4.2.6.8 and 6.1.1.4'

loop_
_geom_angle_atom_site_label_1
_geom_angle_atom_site_label_2
_geom_angle_atom_site_label_3
_geom_angle
_geom_angle_site_symmetry_1
_geom_angle_site_symmetry_3
C1 B1 C11 116.4(3) . .
C1 B1 C21 116.8(3) . .
C11 B1 C21 126.8(3) . .
C2 C1 C8A 117.2(3) . .
C2 C1 B1 124.2(3) . .
C8A C1 B1 118.6(3) . .
C1 C2 C3 124.4(3) . .
C1 C2 H2 117.8 . .
C3 C2 H2 117.8 . .
C4 C3 C2 118.2(3) . .
C4 C3 H3 120.9 . .
C2 C3 H3 120.9 . .
C3 C4 C4A 118.8(3) . .
C3 C4 C4B 132.4(3) . .
C4A C4 C4B 108.8(3) . .
C8A C4A C5 125.2(3) . .
C8A C4A C4 123.0(3) . .
C5 C4A C4 111.8(3) . .
C4 C4B C5B 105.1(3) . .
C4 C4B H4A 110.7 . .
C5B C4B H4A 110.7 . .
C4 C4B H4B 110.7 . .
C5B C4B H4B 110.7 . .
H4A C4B H4B 108.8 . .
C6 C5 C4A 117.3(3) . .
C6 C5 C5B 133.1(3) . .
C4A C5 C5B 109.5(3) . .
C5 C5B C4B 104.7(2) . .
C5 C5B H5A 110.8 . .
C4B C5B H5A 110.8 . .
C5 C5B H5B 110.8 . .
C4B C5B H5B 110.8 . .
H5A C5B H5B 108.9 . .
C5 C6 C7 118.9(3) . .
C5 C6 H6 120.6 . .
C7 C6 H6 120.6 . .
C8 C7 C6 124.5(3) . .
C8 C7 H7 117.8 . .
C6 C7 H7 117.8 . .
C7 C8 C8A 116.9(3) . .
C7 C8 C12 123.3(3) . .
C8A C8 C12 119.8(3) . .
C4A C8A C1 118.4(3) . .
C4A C8A C8 117.2(3) . .
C1 C8A C8 124.4(3) . .
C12 C11 C18A 117.2(3) . .
C12 C11 B1 120.2(3) . .
C18A C11 B1 122.6(3) . .
C13 C12 C11 121.4(3) . .
C13 C12 C8 117.9(2) . .
C11 C12 C8 120.7(3) . .
C14 C13 C12 120.8(3) . .
C14 C13 H13 119.6 . .
C12 C13 H13 119.6 . .
C13 C14 C14A 118.9(3) . .
C13 C14 C14B 131.5(3) . .
C14A C14 C14B 109.6(3) . .
C18A C14A C15 125.8(3) . .
C18A C14A C14 123.3(3) . .
C15 C14A C14 111.0(3) . .
C14 C14B C15B 104.9(3) . .
C14 C14B H14A 110.8 . .
C15B C14B H14A 110.8 . .
C14 C14B H14B 110.8 . .
C15B C14B H14B 110.8 . .
H14A C14B H14B 108.8 . .
C16 C15 C14A 118.4(3) . .
C16 C15 C15B 131.9(3) . .
C14A C15 C15B 109.7(3) . .
C15 C15B C14B 104.8(3) . .
C15 C15B H15A 110.8 . .
C14B C15B H15A 110.8 . .
C15 C15B H15B 110.8 . .
C14B C15B H15B 110.8 . .
H15A C15B H15B 108.9 . .
C15 C16 C17 117.8(3) . .
C15 C16 H16 121.1 . .
C17 C16 H16 121.1 . .
C18 C17 C16 123.9(3) . .
C18 C17 H17 118.0 . .
C16 C17 H17 118.0 . .
C17 C18 C18A 120.0(3) . .
C17 C18 H18 120.0 . .
C18A C18 H18 120.0 . .
C14A C18A C18 114.1(3) . .
C14A C18A C11 118.4(3) . .
C18 C18A C11 127.5(3) . .
C22 C21 C26 118.1(3) . .
C22 C21 B1 121.6(3) . .
C26 C21 B1 120.3(3) . .
C23 C22 C21 119.8(3) . .
C23 C22 C27 120.2(3) . .
C21 C22 C27 120.0(3) . .
C24 C23 C22 122.3(3) . .
C24 C23 H23 118.8 . .
C22 C23 H23 118.8 . .
C23 C24 C25 117.9(3) . .
C23 C24 C28 121.1(3) . .
C25 C24 C28 121.0(4) . .
C24 C25 C26 121.5(3) . .
C24 C25 H25 119.3 . .
C26 C25 H25 119.3 . .
C25 C26 C21 120.4(3) . .
C25 C26 C29 119.9(3) . .
C21 C26 C29 119.7(3) . .
C22 C27 H27A 109.5 . .
C22 C27 H27B 109.5 . .
H27A C27 H27B 109.5 . .
C22 C27 H27C 109.5 . .
H27A C27 H27C 109.5 . .
H27B C27 H27C 109.5 . .
C24 C28 H28A 109.5 . .
C24 C28 H28B 109.5 . .
H28A C28 H28B 109.5 . .
C24 C28 H28C 109.5 . .
H28A C28 H28C 109.5 . .
H28B C28 H28C 109.5 . .
C26 C29 H29A 109.5 . .
C26 C29 H29B 109.5 . .
H29A C29 H29B 109.5 . .
C26 C29 H29C 109.5 . .
H29A C29 H29C 109.5 . .
H29B C29 H29C 109.5 . .
C32 C31 H31C 109.5 . .
C32 C31 H31D 109.5 . .
H31C C31 H31D 109.5 . .
C32 C31 H31E 109.5 . .
H31C C31 H31E 109.5 . .
H31D C31 H31E 109.5 . .
C33 C32 C31 114.8(6) . .
C33 C32 H32C 108.6 . .
C31 C32 H32C 108.6 . .
C33 C32 H32D 108.6 . .
C31 C32 H32D 108.6 . .
H32C C32 H32D 107.5 . .
C32 C33 C33 116.7(7) . 2_676
C32 C33 H33A 108.1 . .
C33 C33 H33A 108.1 2_676 .
C32 C33 H33B 108.1 . .
C33 C33 H33B 108.1 2_676 .
H33A C33 H33B 107.3 . .

loop_
_geom_bond_atom_site_label_1
_geom_bond_atom_site_label_2
_geom_bond_distance
_geom_bond_site_symmetry_2
B1 C1 1.555(5) .
B1 C11 1.555(5) .
B1 C21 1.588(4) .
C1 C2 1.400(5) .
C1 C8A 1.420(4) .
C2 C3 1.409(5) .
C2 H2 0.9500 .
C3 C4 1.379(4) .
C3 H3 0.9500 .
C4 C4A 1.418(5) .
C4 C4B 1.509(4) .
C4A C8A 1.404(4) .
C4A C5 1.412(4) .
C4B C5B 1.568(5) .
C4B H4A 0.9900 .
C4B H4B 0.9900 .
C5 C6 1.371(5) .
C5 C5B 1.501(5) .
C5B H5A 0.9900 .
C5B H5B 0.9900 .
C6 C7 1.426(5) .
C6 H6 0.9500 .
C7 C8 1.394(4) .
C7 H7 0.9500 .
C8 C8A 1.435(5) .
C8 C12 1.481(4) .
C11 C12 1.440(4) .
C11 C18A 1.456(4) .
C12 C13 1.431(4) .
C13 C14 1.360(4) .
C13 H13 0.9500 .
C14 C14A 1.425(4) .
C14 C14B 1.507(5) .
C14A C18A 1.402(4) .
C14A C15 1.419(4) .
C14B C15B 1.569(4) .
C14B H14A 0.9900 .
C14B H14B 0.9900 .
C15 C16 1.360(4) .
C15 C15B 1.509(5) .
C15B H15A 0.9900 .
C15B H15B 0.9900 .
C16 C17 1.425(5) .
C16 H16 0.9500 .
C17 C18 1.369(5) .
C17 H17 0.9500 .
C18 C18A 1.443(4) .
C18 H18 0.9500 .
C21 C22 1.412(4) .
C21 C26 1.413(4) .
C22 C23 1.397(5) .
C22 C27 1.509(5) .
C23 C24 1.387(5) .
C23 H23 0.9500 .
C24 C25 1.392(5) .
C24 C28 1.524(5) .
C25 C26 1.399(5) .
C25 H25 0.9500 .
C26 C29 1.521(4) .
C27 H27A 0.9800 .
C27 H27B 0.9800 .
C27 H27C 0.9800 .
C28 H28A 0.9800 .
C28 H28B 0.9800 .
C28 H28C 0.9800 .
C29 H29A 0.9800 .
C29 H29B 0.9800 .
C29 H29C 0.9800 .
C31 C32 1.538(8) .
C31 H31C 0.9800 .
C31 H31D 0.9800 .
C31 H31E 0.9800 .
C32 C33 1.491(8) .
C32 H32C 0.9900 .
C32 H32D 0.9900 .
C33 C33 1.511(10) 2_676
C33 H33A 0.9900 .
C33 H33B 0.9900 .

loop_
_geom_torsion_atom_site_label_1
_geom_torsion_atom_site_label_2
_geom_torsion_atom_site_label_3
_geom_torsion_atom_site_label_4
_geom_torsion
_geom_torsion_site_symmetry_4
C11 B1 C1 C2 178.7(3) .
C21 B1 C1 C2 -3.3(4) .
C11 B1 C1 C8A -2.1(4) .
C21 B1 C1 C8A 175.9(2) .
C8A C1 C2 C3 0.6(4) .
B1 C1 C2 C3 179.9(3) .
C1 C2 C3 C4 -1.4(5) .
C2 C3 C4 C4A 0.9(4) .
C2 C3 C4 C4B -179.2(3) .
C3 C4 C4A C8A 0.3(4) .
C4B C4 C4A C8A -179.6(2) .
C3 C4 C4A C5 -178.8(3) .
C4B C4 C4A C5 1.2(3) .
C3 C4 C4B C5B 177.6(3) .
C4A C4 C4B C5B -2.5(3) .
C8A C4A C5 C6 0.5(4) .
C4 C4A C5 C6 179.6(3) .
C8A C4A C5 C5B -178.4(3) .
C4 C4A C5 C5B 0.7(3) .
C6 C5 C5B C4B 179.1(3) .
C4A C5 C5B C4B -2.2(3) .
C4 C4B C5B C5 2.8(3) .
C4A C5 C6 C7 0.3(4) .
C5B C5 C6 C7 179.0(3) .
C5 C6 C7 C8 -0.9(5) .
C6 C7 C8 C8A 0.5(4) .
C6 C7 C8 C12 -179.5(3) .
C5 C4A C8A C1 177.9(3) .
C4 C4A C8A C1 -1.1(4) .
C5 C4A C8A C8 -0.9(4) .
C4 C4A C8A C8 -179.9(3) .
C2 C1 C8A C4A 0.6(4) .
B1 C1 C8A C4A -178.7(3) .
C2 C1 C8A C8 179.3(3) .
B1 C1 C8A C8 0.0(4) .
C7 C8 C8A C4A 0.3(4) .
C12 C8 C8A C4A -179.7(2) .
C7 C8 C8A C1 -178.4(3) .
C12 C8 C8A C1 1.6(4) .
C1 B1 C11 C12 2.7(4) .
C21 B1 C11 C12 -175.0(3) .
C1 B1 C11 C18A -176.9(2) .
C21 B1 C11 C18A 5.3(4) .
C18A C11 C12 C13 -1.1(4) .
B1 C11 C12 C13 179.2(2) .
C18A C11 C12 C8 178.4(2) .
B1 C11 C12 C8 -1.2(4) .
C7 C8 C12 C13 -1.4(4) .
C8A C8 C12 C13 178.6(2) .
C7 C8 C12 C11 179.1(3) .
C8A C8 C12 C11 -0.9(4) .
C11 C12 C13 C14 -0.7(4) .
C8 C12 C13 C14 179.8(2) .
C12 C13 C14 C14A 1.7(4) .
C12 C13 C14 C14B 179.5(3) .
C13 C14 C14A C18A -0.9(4) .
C14B C14 C14A C18A -179.1(2) .
C13 C14 C14A C15 178.3(2) .
C14B C14 C14A C15 0.0(3) .
C13 C14 C14B C15B -179.6(3) .
C14A C14 C14B C15B -1.6(3) .
C18A C14A C15 C16 1.2(4) .
C14 C14A C15 C16 -177.8(3) .
C18A C14A C15 C15B -179.1(2) .
C14 C14A C15 C15B 1.8(3) .
C16 C15 C15B C14B 176.9(3) .
C14A C15 C15B C14B -2.7(3) .
C14 C14B C15B C15 2.5(3) .
C14A C15 C16 C17 -0.8(4) .
C15B C15 C16 C17 179.6(3) .
C15 C16 C17 C18 0.3(5) .
C16 C17 C18 C18A 0.0(5) .
C15 C14A C18A C18 -0.9(4) .
C14 C14A C18A C18 178.1(3) .
C15 C14A C18A C11 -180.0(3) .
C14 C14A C18A C11 -1.0(4) .
C17 C18 C18A C14A 0.3(4) .
C17 C18 C18A C11 179.2(3) .
C12 C11 C18A C14A 1.9(4) .
B1 C11 C18A C14A -178.5(2) .
C12 C11 C18A C18 -177.0(3) .
B1 C11 C18A C18 2.6(4) .
C1 B1 C21 C22 83.8(4) .
C11 B1 C21 C22 -98.5(4) .
C1 B1 C21 C26 -95.8(4) .
C11 B1 C21 C26 81.9(4) .
C26 C21 C22 C23 -0.1(5) .
B1 C21 C22 C23 -179.7(3) .
C26 C21 C22 C27 -178.7(3) .
B1 C21 C22 C27 1.7(5) .
C21 C22 C23 C24 0.7(6) .
C27 C22 C23 C24 179.4(4) .
C22 C23 C24 C25 -1.4(6) .
C22 C23 C24 C28 177.3(4) .
C23 C24 C25 C26 1.5(6) .
C28 C24 C25 C26 -177.2(4) .
C24 C25 C26 C21 -0.9(6) .
C24 C25 C26 C29 179.4(4) .
C22 C21 C26 C25 0.2(5) .
B1 C21 C26 C25 179.8(3) .
C22 C21 C26 C29 179.8(3) .
B1 C21 C26 C29 -0.5(5) .
C31 C32 C33 C33 -175.1(7) 2_676
